data_4506011
loop_
_publ_author_name
'Gai, Yan-Li'
'Jiang, Fei-Long'
'Xiong, Ke-Cai'
'Chen, Lian'
'Yuan, Da-Qiang'
'Zhang, Lin-Jie'
'Zhou, Kang'
'Hong, Mao-Chun'

_publ_section_title
;
 Temperature-Dependent in Situ Reduction of 4,4&#x2032;-Azobispyridine via
 Solvothermal Reaction
;
_journal_issue 4
_journal_name_full 'Crystal Growth &amp; Design'
_journal_page_first 2079
_journal_paper_doi 10.1021/cg3000813
_journal_volume 12
_journal_year 2012
_chemical_formula_sum 'C24 H18 Co N4 O4'
_chemical_formula_weight 485.35
_chemical_name_systematic
; 
 ? 
;
_space_group_IT_number 114
_symmetry_cell_setting tetragonal
_symmetry_space_group_name_Hall 'P -4 2n'
_symmetry_space_group_name_H-M 'P -4 21 c'
_atom_sites_solution_hydrogens geom
_atom_sites_solution_primary direct
_atom_sites_solution_secondary difmap
_audit_creation_method SHELXL-97
_cell_angle_alpha 90.00
_cell_angle_beta 90.00
_cell_angle_gamma 90.00
_cell_formula_units_Z 4
_cell_length_a 11.8293(3)
_cell_length_b 11.8293(3)
_cell_length_c 15.2015(5)
_cell_measurement_reflns_used 5841
_cell_measurement_temperature 293(2)
_cell_measurement_theta_max 27.4972
_cell_measurement_theta_min 2.7795
_cell_volume 2127.18(10)
_computing_cell_refinement 'CrystalClear (Rigaku Inc., 2008)'
_computing_data_collection 'CrystalClear (Rigaku Inc., 2008)'
_computing_data_reduction 'CrystalClear (Rigaku Inc., 2008)'
_computing_structure_refinement 'SHELXL-97 (Sheldrick, 1997)'
_computing_structure_solution 'SHELXS-97 (Sheldrick, 1990)'
_diffrn_ambient_temperature 293(2)
_diffrn_detector_area_resol_mean 14.6306
_diffrn_measured_fraction_theta_full 0.993
_diffrn_measured_fraction_theta_max 0.993
_diffrn_measurement_device_type Mercury70_(2x2_bin_mode)
_diffrn_measurement_method CCD_Profile_fitting
_diffrn_radiation_monochromator graphite
_diffrn_radiation_source 'fine-focus sealed tube'
_diffrn_radiation_type MoK\a
_diffrn_radiation_wavelength 0.71073
_diffrn_reflns_av_R_equivalents 0.0208
_diffrn_reflns_av_sigmaI/netI 0.0166
_diffrn_reflns_limit_h_max 15
_diffrn_reflns_limit_h_min -15
_diffrn_reflns_limit_k_max 15
_diffrn_reflns_limit_k_min -15
_diffrn_reflns_limit_l_max 19
_diffrn_reflns_limit_l_min -19
_diffrn_reflns_number 15813
_diffrn_reflns_theta_full 27.47
_diffrn_reflns_theta_max 27.47
_diffrn_reflns_theta_min 3.62
_exptl_absorpt_coefficient_mu 0.847
_exptl_absorpt_correction_T_max 0.7852
_exptl_absorpt_correction_T_min 0.7280
_exptl_absorpt_correction_type multi-scan
_exptl_crystal_colour purple
_exptl_crystal_density_diffrn 1.516
_exptl_crystal_density_method 'not measured'
_exptl_crystal_description prism
_exptl_crystal_F_000 996
_exptl_crystal_size_max 0.40
_exptl_crystal_size_mid 0.35
_exptl_crystal_size_min 0.30
_refine_diff_density_max 0.173
_refine_diff_density_min -0.300
_refine_diff_density_rms 0.033
_refine_ls_abs_structure_details 'Flack H D (1983), Acta Cryst. A39, 876-881'
_refine_ls_abs_structure_Flack 0.011(18)
_refine_ls_extinction_method none
_refine_ls_goodness_of_fit_ref 1.065
_refine_ls_hydrogen_treatment mixed
_refine_ls_matrix_type full
_refine_ls_number_parameters 154
_refine_ls_number_reflns 2431
_refine_ls_number_restraints 0
_refine_ls_restrained_S_all 1.065
_refine_ls_R_factor_all 0.0248
_refine_ls_R_factor_gt 0.0240
_refine_ls_shift/su_max 0.000
_refine_ls_shift/su_mean 0.000
_refine_ls_structure_factor_coef Fsqd
_refine_ls_weighting_details 'calc w=1/[\s^2^(Fo^2^)+(0.0439P)^2^+0.0575P] where P=(Fo^2^+2Fc^2^)/3'
_refine_ls_weighting_scheme calc
_refine_ls_wR_factor_gt 0.0675
_refine_ls_wR_factor_ref 0.0681
_reflns_number_gt 2352
_reflns_number_total 2431
_reflns_threshold_expression >2sigma(I)
_cod_data_source_file cg3000813_si_001.cif
_cod_data_source_block complex_1
_cod_depositor_comments
;
The following automatic conversions were performed:

'_exptl_absorpt_correction_type' value 'Multi-scan' changed to
'multi-scan' according to
/home/saulius/struct/CIF-dictionaries/cif_core.dic dictionary named
'cif_core.dic' version 2.4.1 from 2010-06-29.

Automatic conversion script
Id: cif_fix_values 1715 2011-07-08 13:25:40Z adriana 
;
_cod_original_sg_symbol_H-M p-42(1)c
_cod_database_code 4506011

loop_
_symmetry_equiv_pos_as_xyz
'x, y, z'
'y, -x, -z'
'-x, -y, z'
'-y, x, -z'
'x+1/2, -y+1/2, -z+1/2'
'-x+1/2, y+1/2, -z+1/2'
'-y+1/2, -x+1/2, z+1/2'
'y+1/2, x+1/2, z+1/2'

loop_
_atom_site_label
_atom_site_type_symbol
_atom_site_fract_x
_atom_site_fract_y
_atom_site_fract_z
_atom_site_U_iso_or_equiv
_atom_site_adp_type
_atom_site_occupancy
_atom_site_symmetry_multiplicity
_atom_site_calc_flag
_atom_site_refinement_flags
Co1 Co 0.0000 0.5000 0.161005(17) 0.03385(10) Uani 1 2 d S
N1 N 0.15154(10) 0.48329(11) 0.22200(8) 0.0362(3) Uani 1 1 d .
C2 C -0.06216(12) 0.51185(12) -0.04057(9) 0.0309(3) Uani 1 1 d .
C7 C -0.03426(14) 0.69201(12) 0.04838(10) 0.0370(3) Uani 1 1 d .
C9 C 0.28070(13) 0.38146(13) 0.31403(12) 0.0386(3) Uani 1 1 d .
H9 H 0.2955 0.3172 0.3473 0.046 Uiso 1 1 calc R
C3 C -0.13493(14) 0.43827(13) -0.08429(11) 0.0386(3) Uani 1 1 d .
H3 H -0.1064 0.3722 -0.1089 0.046 Uiso 1 1 calc R
C11 C 0.33505(14) 0.55903(14) 0.25448(13) 0.0465(4) Uani 1 1 d .
H11 H 0.3868 0.6173 0.2464 0.056 Uiso 1 1 calc R
C6 C -0.22171(14) 0.63436(14) -0.01135(11) 0.0425(4) Uani 1 1 d .
H6 H -0.2509 0.7005 0.0127 0.051 Uiso 1 1 calc R
O2 O -0.03763(14) 0.79290(10) 0.03053(10) 0.0648(4) Uani 1 1 d .
C8 C 0.17952(13) 0.39262(13) 0.27200(11) 0.0384(3) Uani 1 1 d .
H8 H 0.1268 0.3348 0.2780 0.046 Uiso 1 1 calc R
C10 C 0.36246(12) 0.46676(12) 0.30710(10) 0.0325(3) Uani 1 1 d .
C4 C -0.24937(14) 0.46228(16) -0.09163(13) 0.0463(4) Uani 1 1 d .
H4 H -0.2970 0.4126 -0.1211 0.056 Uiso 1 1 calc R
C12 C 0.23073(16) 0.56330(16) 0.21440(13) 0.0493(4) Uani 1 1 d .
H12 H 0.2143 0.6260 0.1798 0.059 Uiso 1 1 calc R
C1 C -0.10664(12) 0.61053(12) -0.00312(11) 0.0324(3) Uani 1 1 d .
C5 C -0.29249(14) 0.56024(16) -0.05501(13) 0.0489(4) Uani 1 1 d .
H5 H -0.3692 0.5763 -0.0598 0.059 Uiso 1 1 calc R
O1 O 0.02613(9) 0.64961(9) 0.11028(7) 0.0408(3) Uani 1 1 d .
N2 N 0.46183(11) 0.45528(12) 0.34961(10) 0.0388(3) Uani 1 1 d .
H2 H 0.4769(18) 0.406(2) 0.3898(15) 0.060(6) Uiso 1 1 d .

loop_
_atom_site_aniso_label
_atom_site_aniso_U_11
_atom_site_aniso_U_22
_atom_site_aniso_U_33
_atom_site_aniso_U_23
_atom_site_aniso_U_13
_atom_site_aniso_U_12
Co1 0.03062(15) 0.03800(16) 0.03291(16) 0.000 0.000 -0.00197(13)
N1 0.0308(6) 0.0401(7) 0.0378(6) 0.0065(5) 0.0008(5) -0.0023(5)
C2 0.0321(7) 0.0300(7) 0.0306(6) 0.0028(6) -0.0013(5) 0.0002(6)
C7 0.0425(8) 0.0320(7) 0.0365(7) -0.0032(6) -0.0026(7) 0.0027(6)
C9 0.0352(7) 0.0307(7) 0.0500(9) 0.0115(7) 0.0042(7) 0.0001(6)
C3 0.0422(8) 0.0339(7) 0.0397(8) -0.0006(6) -0.0022(7) -0.0054(6)
C11 0.0361(8) 0.0405(8) 0.0630(11) 0.0189(8) -0.0057(8) -0.0098(6)
C6 0.0372(8) 0.0433(9) 0.0471(9) 0.0050(8) 0.0017(7) 0.0070(7)
O2 0.0985(12) 0.0297(6) 0.0662(8) -0.0023(6) -0.0322(8) -0.0011(6)
C8 0.0321(7) 0.0326(7) 0.0505(9) 0.0053(7) 0.0052(7) -0.0045(6)
C10 0.0277(6) 0.0337(7) 0.0360(7) 0.0011(6) 0.0051(6) 0.0027(5)
C4 0.0402(8) 0.0492(9) 0.0497(9) 0.0085(8) -0.0103(7) -0.0142(7)
C12 0.0417(9) 0.0456(10) 0.0606(11) 0.0249(8) -0.0096(8) -0.0079(7)
C1 0.0343(7) 0.0314(7) 0.0315(8) 0.0021(6) -0.0018(6) 0.0023(6)
C5 0.0305(8) 0.0572(10) 0.0590(11) 0.0127(9) -0.0040(8) 0.0002(7)
O1 0.0456(7) 0.0367(5) 0.0402(5) 0.0018(5) -0.0096(5) -0.0023(5)
N2 0.0299(6) 0.0365(7) 0.0500(7) 0.0087(6) -0.0007(5) 0.0028(5)

loop_
_atom_type_symbol
_atom_type_description
_atom_type_scat_dispersion_real
_atom_type_scat_dispersion_imag
_atom_type_scat_source
C C 0.0033 0.0016 'International Tables Vol C Tables 4.2.6.8 and 6.1.1.4'
H H 0.0000 0.0000 'International Tables Vol C Tables 4.2.6.8 and 6.1.1.4'
N N 0.0061 0.0033 'International Tables Vol C Tables 4.2.6.8 and 6.1.1.4'
O O 0.0106 0.0060 'International Tables Vol C Tables 4.2.6.8 and 6.1.1.4'
Co Co 0.3494 0.9721 'International Tables Vol C Tables 4.2.6.8 and 6.1.1.4'

loop_
_geom_angle_atom_site_label_1
_geom_angle_atom_site_label_2
_geom_angle_atom_site_label_3
_geom_angle
_geom_angle_site_symmetry_1
_geom_angle_site_symmetry_3
O1 Co1 O1 133.54(6) 3_565 .
O1 Co1 N1 103.41(5) 3_565 .
O1 Co1 N1 97.40(5) . .
O1 Co1 N1 97.40(5) 3_565 3_565
O1 Co1 N1 103.41(5) . 3_565
N1 Co1 N1 125.58(7) . 3_565
C12 N1 C8 115.95(13) . .
C12 N1 Co1 120.73(11) . .
C8 N1 Co1 123.32(10) . .
C3 C2 C1 118.84(14) . .
C3 C2 C2 119.34(15) . 3_565
C1 C2 C2 121.66(15) . 3_565
O2 C7 O1 124.16(15) . .
O2 C7 C1 119.29(14) . .
O1 C7 C1 116.54(13) . .
C8 C9 C10 120.06(14) . .
C8 C9 H9 120.0 . .
C10 C9 H9 120.0 . .
C4 C3 C2 120.88(15) . .
C4 C3 H3 119.6 . .
C2 C3 H3 119.6 . .
C12 C11 C10 119.46(14) . .
C12 C11 H11 120.3 . .
C10 C11 H11 120.3 . .
C5 C6 C1 120.38(16) . .
C5 C6 H6 119.8 . .
C1 C6 H6 119.8 . .
N1 C8 C9 123.63(14) . .
N1 C8 H8 118.2 . .
C9 C8 H8 118.2 . .
N2 C10 C11 123.89(14) . .
N2 C10 C9 119.54(14) . .
C11 C10 C9 116.56(14) . .
C5 C4 C3 119.93(16) . .
C5 C4 H4 120.0 . .
C3 C4 H4 120.0 . .
N1 C12 C11 124.32(15) . .
N1 C12 H12 117.8 . .
C11 C12 H12 117.8 . .
C6 C1 C2 119.87(14) . .
C6 C1 C7 118.11(14) . .
C2 C1 C7 122.01(13) . .
C6 C5 C4 120.09(15) . .
C6 C5 H5 120.0 . .
C4 C5 H5 120.0 . .
C7 O1 Co1 123.71(10) . .
C10 N2 N2 119.30(14) . 3_665
C10 N2 H2 126.0(15) . .
N2 N2 H2 112.3(15) 3_665 .

loop_
_geom_bond_atom_site_label_1
_geom_bond_atom_site_label_2
_geom_bond_distance
_geom_bond_site_symmetry_2
Co1 O1 1.9550(11) 3_565
Co1 O1 1.9550(11) .
Co1 N1 2.0278(12) .
Co1 N1 2.0278(12) 3_565
N1 C12 1.337(2) .
N1 C8 1.356(2) .
C2 C3 1.393(2) .
C2 C1 1.401(2) .
C2 C2 1.497(3) 3_565
C7 O2 1.2246(19) .
C7 O1 1.2835(19) .
C7 C1 1.508(2) .
C9 C8 1.363(2) .
C9 C10 1.402(2) .
C9 H9 0.9300 .
C3 C4 1.388(2) .
C3 H3 0.9300 .
C11 C12 1.377(2) .
C11 C10 1.392(2) .
C11 H11 0.9300 .
C6 C5 1.382(3) .
C6 C1 1.396(2) .
C6 H6 0.9300 .
C8 H8 0.9300 .
C10 N2 1.348(2) .
C4 C5 1.383(3) .
C4 H4 0.9300 .
C12 H12 0.9300 .
C5 H5 0.9300 .
N2 N2 1.391(3) 3_665
N2 H2 0.86(3) .

loop_
_geom_hbond_atom_site_label_D
_geom_hbond_atom_site_label_H
_geom_hbond_atom_site_label_A
_geom_hbond_distance_DH
_geom_hbond_distance_HA
_geom_hbond_distance_DA
_geom_hbond_angle_DHA
_geom_hbond_site_symmetry_A
N2 H2 O2 0.86(3) 1.94(3) 2.795(2) 169(2) 6_545
